data_4118718
loop_
_publ_author_name
'Xing Tan'
'Bingxian Liu'
'Xiangyu Li'
'Bin Li'
'Shansheng Xu'
'Haibin Song'
'Baiquan Wang'

_publ_section_title
;
 Rhodium-Catalyzed Cascade Oxidative Annulation Leading to Substituted
 Naphtho[1,8-bc]pyrans by Sequential Cleavage of C(sp2)-H/C(sp3)-H and
 C(sp2)-H/O-H Bonds
;
_journal_name_full 'Journal of the American Chemical Society'
_journal_page_first 16163
_journal_page_last 16166
_journal_paper_doi 10.1021/ja3075242
_journal_volume 134
_journal_year 2012
_chemical_formula_sum 'C41 H25 N O'
_chemical_formula_weight 547.62
_chemical_name_systematic
; 
 ? 
;
_space_group_IT_number 2
_symmetry_cell_setting triclinic
_symmetry_space_group_name_Hall '-P 1'
_symmetry_space_group_name_H-M 'P -1'
_atom_sites_solution_hydrogens geom
_atom_sites_solution_primary direct
_atom_sites_solution_secondary difmap
_audit_creation_method SHELXL-97
_cell_angle_alpha 113.694(13)
_cell_angle_beta 95.72(3)
_cell_angle_gamma 104.366(19)
_cell_formula_units_Z 2
_cell_length_a 10.942(2)
_cell_length_b 11.548(2)
_cell_length_c 12.952(4)
_cell_measurement_reflns_used 4825
_cell_measurement_temperature 113(2)
_cell_measurement_theta_max 27.9
_cell_measurement_theta_min 1.8
_cell_volume 1414.6(6)
_computing_cell_refinement CrystalClear
_computing_data_collection CrystalClear
_computing_data_reduction CrystalClear
_computing_molecular_graphics 'Bruker SHELXTL'
_computing_publication_material 'CrystalStructure 3.8'
_computing_structure_refinement 'SHELXL-97 (Sheldrick, 1997)'
_computing_structure_solution 'SHELXS-97 (Sheldrick, 1990)'
_diffrn_ambient_temperature 113(2)
_diffrn_detector_area_resol_mean 14.22
_diffrn_measured_fraction_theta_full 0.984
_diffrn_measured_fraction_theta_max 0.984
_diffrn_measurement_device_type 'Rigaku Saturn724 CCD'
_diffrn_measurement_method '\w and \f scans'
_diffrn_radiation_monochromator multilayer
_diffrn_radiation_source 'rotating anode'
_diffrn_radiation_type MoK\a
_diffrn_radiation_wavelength 0.71073
_diffrn_reflns_av_R_equivalents 0.0345
_diffrn_reflns_av_sigmaI/netI 0.0653
_diffrn_reflns_limit_h_max 13
_diffrn_reflns_limit_h_min -14
_diffrn_reflns_limit_k_max 15
_diffrn_reflns_limit_k_min -15
_diffrn_reflns_limit_l_max 17
_diffrn_reflns_limit_l_min -16
_diffrn_reflns_number 14588
_diffrn_reflns_theta_full 27.87
_diffrn_reflns_theta_max 27.87
_diffrn_reflns_theta_min 1.76
_diffrn_standards_decay_% 0
_diffrn_standards_interval_count 0
_diffrn_standards_interval_time 0
_diffrn_standards_number 0
_exptl_absorpt_coefficient_mu 0.076
_exptl_absorpt_correction_T_max 0.9879
_exptl_absorpt_correction_T_min 0.9775
_exptl_absorpt_correction_type multi-scan
_exptl_absorpt_process_details CrystalClear
_exptl_crystal_colour Colorless
_exptl_crystal_density_diffrn 1.286
_exptl_crystal_density_meas 0
_exptl_crystal_description Prism
_exptl_crystal_F_000 572
_exptl_crystal_size_max 0.30
_exptl_crystal_size_mid 0.20
_exptl_crystal_size_min 0.16
_refine_diff_density_max 0.462
_refine_diff_density_min -0.252
_refine_diff_density_rms 0.047
_refine_ls_extinction_method none
_refine_ls_goodness_of_fit_ref 1.018
_refine_ls_hydrogen_treatment constr
_refine_ls_matrix_type full
_refine_ls_number_parameters 388
_refine_ls_number_reflns 6629
_refine_ls_number_restraints 0
_refine_ls_restrained_S_all 1.018
_refine_ls_R_factor_all 0.0697
_refine_ls_R_factor_gt 0.0469
_refine_ls_shift/su_max 0.000
_refine_ls_shift/su_mean 0.000
_refine_ls_structure_factor_coef Fsqd
_refine_ls_weighting_details 'calc w=1/[\s^2^(Fo^2^)+(0.0600P)^2^+0.0000P] where P=(Fo^2^+2Fc^2^)/3'
_refine_ls_weighting_scheme calc
_refine_ls_wR_factor_gt 0.1204
_refine_ls_wR_factor_ref 0.1298
_reflns_number_gt 3975
_reflns_number_total 6629
_reflns_threshold_expression >2sigma(I)
_cod_data_source_file ja3075242_si_002_4.cif
_cod_data_source_block 3ma-1
_cod_original_cell_volume 1414.7(6)
_cod_database_code 4118718

loop_
_symmetry_equiv_pos_as_xyz
'x, y, z'
'-x, -y, -z'

loop_
_atom_site_label
_atom_site_type_symbol
_atom_site_fract_x
_atom_site_fract_y
_atom_site_fract_z
_atom_site_U_iso_or_equiv
_atom_site_adp_type
_atom_site_occupancy
_atom_site_symmetry_multiplicity
_atom_site_calc_flag
_atom_site_refinement_flags
O1 O -0.03533(10) 0.76508(10) 0.12373(9) 0.0303(3) Uani 1 1 d .
N1 N 0.03450(14) 0.85836(15) 0.41081(12) 0.0430(4) Uani 1 1 d .
C1 C -0.08206(14) 0.67339(15) 0.00804(13) 0.0273(3) Uani 1 1 d .
C2 C -0.03976(14) 0.69998(15) -0.07700(13) 0.0267(3) Uani 1 1 d .
C3 C 0.05716(14) 0.82749(15) -0.04809(12) 0.0248(3) Uani 1 1 d .
C4 C 0.09544(14) 0.87744(15) -0.12937(12) 0.0258(3) Uani 1 1 d .
C5 C 0.02859(15) 0.82050(15) -0.24730(13) 0.0296(3) Uani 1 1 d .
H5 H -0.0485 0.7467 -0.2753 0.035 Uiso 1 1 calc R
C6 C 0.07329(16) 0.87008(16) -0.32063(13) 0.0321(4) Uani 1 1 d .
H6 H 0.0276 0.8291 -0.3991 0.039 Uiso 1 1 calc R
C7 C 0.18558(16) 0.98056(16) -0.28259(14) 0.0350(4) Uani 1 1 d .
H7 H 0.2165 1.0121 -0.3355 0.042 Uiso 1 1 calc R
C8 C 0.24922(16) 1.04163(16) -0.17048(13) 0.0331(4) Uani 1 1 d .
H8 H 0.3235 1.1179 -0.1446 0.040 Uiso 1 1 calc R
C9 C 0.20662(15) 0.99340(15) -0.08965(13) 0.0277(3) Uani 1 1 d .
C10 C 0.27502(15) 1.05863(15) 0.02552(13) 0.0296(4) Uani 1 1 d .
H10 H 0.3506 1.1330 0.0485 0.036 Uiso 1 1 calc R
C11 C 0.23533(14) 1.01742(14) 0.10782(12) 0.0255(3) Uani 1 1 d .
C12 C 0.12190(14) 0.90487(14) 0.06968(12) 0.0238(3) Uani 1 1 d .
C13 C 0.07456(14) 0.86943(14) 0.15427(12) 0.0242(3) Uani 1 1 d .
C14 C 0.13600(14) 0.93966(14) 0.26986(12) 0.0247(3) Uani 1 1 d .
C15 C 0.08044(15) 0.89447(15) 0.34864(13) 0.0309(4) Uani 1 1 d .
C16 C 0.25397(15) 1.04651(14) 0.30702(12) 0.0262(3) Uani 1 1 d .
C17 C 0.31947(15) 1.11660(15) 0.43296(13) 0.0285(3) Uani 1 1 d .
C18 C 0.25409(17) 1.17829(15) 0.51405(13) 0.0342(4) Uani 1 1 d .
H18 H 0.1679 1.1743 0.4889 0.041 Uiso 1 1 calc R
C19 C 0.31192(19) 1.24540(17) 0.63075(14) 0.0442(5) Uani 1 1 d .
H19 H 0.2664 1.2889 0.6848 0.053 Uiso 1 1 calc R
C20 C 0.4349(2) 1.24912(17) 0.66838(16) 0.0488(5) Uani 1 1 d .
H20 H 0.4746 1.2944 0.7486 0.059 Uiso 1 1 calc R
C21 C 0.50086(18) 1.18680(18) 0.58923(17) 0.0491(5) Uani 1 1 d .
H21 H 0.5860 1.1889 0.6154 0.059 Uiso 1 1 calc R
C22 C 0.44373(16) 1.12049(17) 0.47081(15) 0.0392(4) Uani 1 1 d .
H22 H 0.4900 1.0784 0.4168 0.047 Uiso 1 1 calc R
C23 C 0.30427(14) 1.08409(14) 0.22769(12) 0.0255(3) Uani 1 1 d .
C24 C 0.42778(14) 1.19445(14) 0.26235(12) 0.0256(3) Uani 1 1 d .
C25 C 0.43710(15) 1.32554(15) 0.33462(12) 0.0276(3) Uani 1 1 d .
H25 H 0.3648 1.3445 0.3644 0.033 Uiso 1 1 calc R
C26 C 0.55040(15) 1.42797(15) 0.36321(13) 0.0318(4) Uani 1 1 d .
H26 H 0.5551 1.5172 0.4111 0.038 Uiso 1 1 calc R
C27 C 0.65707(15) 1.40122(16) 0.32245(13) 0.0343(4) Uani 1 1 d .
H27 H 0.7351 1.4719 0.3424 0.041 Uiso 1 1 calc R
C28 C 0.65007(16) 1.27144(17) 0.25265(14) 0.0369(4) Uani 1 1 d .
H28 H 0.7238 1.2526 0.2257 0.044 Uiso 1 1 calc R
C29 C 0.53587(15) 1.16910(16) 0.22213(14) 0.0332(4) Uani 1 1 d .
H29 H 0.5312 1.0803 0.1730 0.040 Uiso 1 1 calc R
C30 C -0.18125(15) 0.55376(15) -0.00063(13) 0.0279(3) Uani 1 1 d .
C31 C -0.18809(15) 0.42407(16) -0.07621(14) 0.0319(4) Uani 1 1 d .
H31 H -0.1284 0.4099 -0.1249 0.038 Uiso 1 1 calc R
C32 C -0.28238(16) 0.31624(16) -0.07971(14) 0.0346(4) Uani 1 1 d .
H32 H -0.2874 0.2283 -0.1316 0.042 Uiso 1 1 calc R
C33 C -0.36898(16) 0.33495(17) -0.00889(14) 0.0399(4) Uani 1 1 d .
H33 H -0.4329 0.2605 -0.0116 0.048 Uiso 1 1 calc R
C34 C -0.36186(17) 0.46369(18) 0.06638(15) 0.0440(4) Uani 1 1 d .
H34 H -0.4209 0.4774 0.1157 0.053 Uiso 1 1 calc R
C35 C -0.26955(16) 0.57143(17) 0.06982(13) 0.0376(4) Uani 1 1 d .
H35 H -0.2661 0.6591 0.1210 0.045 Uiso 1 1 calc R
C36 C -0.08365(15) 0.59177(15) -0.19849(13) 0.0274(3) Uani 1 1 d .
C37 C 0.00633(15) 0.53603(15) -0.25149(14) 0.0317(4) Uani 1 1 d .
H37 H 0.0930 0.5643 -0.2095 0.038 Uiso 1 1 calc R
C38 C -0.03079(17) 0.43957(16) -0.36532(14) 0.0386(4) Uani 1 1 d .
H38 H 0.0306 0.4016 -0.4011 0.046 Uiso 1 1 calc R
C39 C -0.15654(17) 0.39803(16) -0.42735(14) 0.0407(4) Uani 1 1 d .
H39 H -0.1811 0.3332 -0.5060 0.049 Uiso 1 1 calc R
C40 C -0.24582(16) 0.45101(16) -0.37467(14) 0.0362(4) Uani 1 1 d .
H40 H -0.3326 0.4215 -0.4169 0.043 Uiso 1 1 calc R
C41 C -0.21031(15) 0.54744(16) -0.26011(13) 0.0315(4) Uani 1 1 d .
H41 H -0.2729 0.5829 -0.2241 0.038 Uiso 1 1 calc R

loop_
_atom_site_aniso_label
_atom_site_aniso_U_11
_atom_site_aniso_U_22
_atom_site_aniso_U_33
_atom_site_aniso_U_23
_atom_site_aniso_U_13
_atom_site_aniso_U_12
O1 0.0304(6) 0.0320(6) 0.0254(6) 0.0132(5) 0.0073(5) 0.0036(5)
N1 0.0543(10) 0.0422(9) 0.0332(8) 0.0208(7) 0.0131(7) 0.0082(7)
C1 0.0254(8) 0.0290(8) 0.0246(8) 0.0110(6) 0.0036(6) 0.0062(7)
C2 0.0234(8) 0.0312(8) 0.0258(8) 0.0135(7) 0.0038(6) 0.0087(7)
C3 0.0248(8) 0.0278(8) 0.0244(8) 0.0126(6) 0.0070(6) 0.0106(7)
C4 0.0282(9) 0.0314(8) 0.0235(8) 0.0143(6) 0.0090(7) 0.0138(7)
C5 0.0311(9) 0.0291(8) 0.0285(8) 0.0131(7) 0.0058(7) 0.0092(7)
C6 0.0389(10) 0.0344(9) 0.0258(8) 0.0154(7) 0.0063(7) 0.0133(8)
C7 0.0432(10) 0.0369(9) 0.0342(9) 0.0229(8) 0.0138(8) 0.0139(8)
C8 0.0394(10) 0.0303(9) 0.0324(9) 0.0176(7) 0.0110(8) 0.0083(8)
C9 0.0325(9) 0.0263(8) 0.0294(8) 0.0149(7) 0.0114(7) 0.0113(7)
C10 0.0336(9) 0.0246(8) 0.0305(9) 0.0128(7) 0.0123(7) 0.0060(7)
C11 0.0284(9) 0.0235(7) 0.0258(8) 0.0107(6) 0.0102(7) 0.0094(7)
C12 0.0245(8) 0.0274(8) 0.0241(8) 0.0141(6) 0.0081(6) 0.0103(6)
C13 0.0226(8) 0.0249(8) 0.0266(8) 0.0130(6) 0.0071(6) 0.0066(6)
C14 0.0271(8) 0.0292(8) 0.0229(8) 0.0144(6) 0.0093(6) 0.0110(7)
C15 0.0350(10) 0.0277(8) 0.0256(8) 0.0111(7) 0.0035(7) 0.0052(7)
C16 0.0292(9) 0.0253(8) 0.0246(8) 0.0107(6) 0.0064(7) 0.0101(7)
C17 0.0335(9) 0.0244(8) 0.0252(8) 0.0140(6) 0.0020(7) 0.0018(7)
C18 0.0443(10) 0.0296(8) 0.0263(8) 0.0141(7) 0.0064(7) 0.0052(8)
C19 0.0658(13) 0.0309(9) 0.0272(9) 0.0117(7) 0.0057(9) 0.0047(9)
C20 0.0676(14) 0.0313(10) 0.0315(10) 0.0142(8) -0.0057(9) -0.0048(9)
C21 0.0411(11) 0.0449(11) 0.0529(12) 0.0291(10) -0.0143(9) -0.0032(9)
C22 0.0364(10) 0.0399(10) 0.0405(10) 0.0220(8) 0.0030(8) 0.0057(8)
C23 0.0276(9) 0.0235(8) 0.0257(8) 0.0102(6) 0.0086(7) 0.0087(6)
C24 0.0273(8) 0.0269(8) 0.0243(8) 0.0130(6) 0.0061(6) 0.0081(7)
C25 0.0304(9) 0.0289(8) 0.0260(8) 0.0131(7) 0.0084(7) 0.0111(7)
C26 0.0380(10) 0.0255(8) 0.0281(8) 0.0100(7) 0.0072(7) 0.0072(7)
C27 0.0288(9) 0.0347(9) 0.0341(9) 0.0153(7) 0.0056(7) 0.0015(7)
C28 0.0306(9) 0.0400(10) 0.0429(10) 0.0179(8) 0.0153(8) 0.0134(8)
C29 0.0335(10) 0.0281(8) 0.0373(9) 0.0117(7) 0.0123(8) 0.0113(7)
C30 0.0261(8) 0.0324(9) 0.0234(8) 0.0141(7) 0.0016(6) 0.0051(7)
C31 0.0289(9) 0.0343(9) 0.0371(9) 0.0200(7) 0.0082(7) 0.0104(7)
C32 0.0342(10) 0.0310(9) 0.0378(9) 0.0164(7) 0.0028(8) 0.0088(7)
C33 0.0346(10) 0.0411(10) 0.0381(10) 0.0208(8) 0.0053(8) -0.0022(8)
C34 0.0442(11) 0.0430(11) 0.0349(10) 0.0126(8) 0.0179(8) 0.0018(9)
C35 0.0404(10) 0.0358(9) 0.0271(9) 0.0090(7) 0.0109(7) 0.0033(8)
C36 0.0286(9) 0.0280(8) 0.0261(8) 0.0143(6) 0.0056(7) 0.0061(7)
C37 0.0285(9) 0.0305(9) 0.0327(9) 0.0133(7) 0.0059(7) 0.0054(7)
C38 0.0382(10) 0.0320(9) 0.0380(10) 0.0092(8) 0.0111(8) 0.0086(8)
C39 0.0463(11) 0.0327(9) 0.0295(9) 0.0055(7) 0.0015(8) 0.0069(8)
C40 0.0310(9) 0.0344(9) 0.0353(9) 0.0147(7) -0.0032(7) 0.0029(7)
C41 0.0295(9) 0.0355(9) 0.0309(9) 0.0174(7) 0.0043(7) 0.0091(7)

loop_
_atom_type_symbol
_atom_type_description
_atom_type_scat_dispersion_real
_atom_type_scat_dispersion_imag
_atom_type_scat_source
C C 0.0033 0.0016 'International Tables Vol C Tables 4.2.6.8 and 6.1.1.4'
H H 0.0000 0.0000 'International Tables Vol C Tables 4.2.6.8 and 6.1.1.4'
N N 0.0061 0.0033 'International Tables Vol C Tables 4.2.6.8 and 6.1.1.4'
O O 0.0106 0.0060 'International Tables Vol C Tables 4.2.6.8 and 6.1.1.4'

loop_
_geom_angle_atom_site_label_1
_geom_angle_atom_site_label_2
_geom_angle_atom_site_label_3
_geom_angle
C13 O1 C1 119.10(12)
C2 C1 O1 121.41(14)
C2 C1 C30 129.39(14)
O1 C1 C30 109.18(12)
C1 C2 C3 119.95(14)
C1 C2 C36 118.62(14)
C3 C2 C36 121.13(13)
C12 C3 C4 117.89(14)
C12 C3 C2 116.40(13)
C4 C3 C2 125.65(14)
C5 C4 C9 117.23(14)
C5 C4 C3 124.36(15)
C9 C4 C3 118.40(13)
C6 C5 C4 121.16(16)
C6 C5 H5 119.4
C4 C5 H5 119.4
C5 C6 C7 121.44(15)
C5 C6 H6 119.3
C7 C6 H6 119.3
C8 C7 C6 119.67(15)
C8 C7 H7 120.2
C6 C7 H7 120.2
C7 C8 C9 121.19(16)
C7 C8 H8 119.4
C9 C8 H8 119.4
C10 C9 C4 121.12(14)
C10 C9 C8 119.68(15)
C4 C9 C8 119.19(14)
C9 C10 C11 121.70(15)
C9 C10 H10 119.1
C11 C10 H10 119.1
C10 C11 C12 117.43(14)
C10 C11 C23 122.59(14)
C12 C11 C23 119.98(13)
C3 C12 C13 119.42(14)
C3 C12 C11 122.78(13)
C13 C12 C11 117.79(13)
O1 C13 C14 117.73(13)
O1 C13 C12 120.59(13)
C14 C13 C12 121.67(14)
C13 C14 C16 120.56(13)
C13 C14 C15 117.19(14)
C16 C14 C15 122.12(14)
N1 C15 C14 179.06(17)
C23 C16 C14 119.79(14)
C23 C16 C17 121.65(14)
C14 C16 C17 118.55(13)
C22 C17 C18 118.85(15)
C22 C17 C16 121.56(14)
C18 C17 C16 119.59(14)
C19 C18 C17 121.25(16)
C19 C18 H18 119.4
C17 C18 H18 119.4
C20 C19 C18 119.95(18)
C20 C19 H19 120.0
C18 C19 H19 120.0
C19 C20 C21 119.66(17)
C19 C20 H20 120.2
C21 C20 H20 120.2
C20 C21 C22 120.72(17)
C20 C21 H21 119.6
C22 C21 H21 119.6
C17 C22 C21 119.56(17)
C17 C22 H22 120.2
C21 C22 H22 120.2
C16 C23 C11 119.89(14)
C16 C23 C24 121.69(14)
C11 C23 C24 118.41(13)
C29 C24 C25 118.55(14)
C29 C24 C23 120.61(13)
C25 C24 C23 120.84(13)
C26 C25 C24 120.58(14)
C26 C25 H25 119.7
C24 C25 H25 119.7
C25 C26 C27 120.19(14)
C25 C26 H26 119.9
C27 C26 H26 119.9
C26 C27 C28 119.85(16)
C26 C27 H27 120.1
C28 C27 H27 120.1
C29 C28 C27 119.99(15)
C29 C28 H28 120.0
C27 C28 H28 120.0
C28 C29 C24 120.81(14)
C28 C29 H29 119.6
C24 C29 H29 119.6
C35 C30 C31 118.89(15)
C35 C30 C1 118.72(14)
C31 C30 C1 122.39(14)
C32 C31 C30 119.69(15)
C32 C31 H31 120.2
C30 C31 H31 120.2
C33 C32 C31 120.91(15)
C33 C32 H32 119.5
C31 C32 H32 119.5
C32 C33 C34 119.37(16)
C32 C33 H33 120.3
C34 C33 H33 120.3
C35 C34 C33 120.25(16)
C35 C34 H34 119.9
C33 C34 H34 119.9
C34 C35 C30 120.89(15)
C34 C35 H35 119.6
C30 C35 H35 119.6
C41 C36 C37 119.34(15)
C41 C36 C2 121.73(14)
C37 C36 C2 118.91(14)
C38 C37 C36 119.95(15)
C38 C37 H37 120.0
C36 C37 H37 120.0
C39 C38 C37 120.48(16)
C39 C38 H38 119.8
C37 C38 H38 119.8
C40 C39 C38 119.64(16)
C40 C39 H39 120.2
C38 C39 H39 120.2
C39 C40 C41 120.60(16)
C39 C40 H40 119.7
C41 C40 H40 119.7
C36 C41 C40 119.96(15)
C36 C41 H41 120.0
C40 C41 H41 120.0

loop_
_geom_bond_atom_site_label_1
_geom_bond_atom_site_label_2
_geom_bond_distance
O1 C13 1.3629(17)
O1 C1 1.3896(17)
N1 C15 1.1496(19)
C1 C2 1.351(2)
C1 C30 1.485(2)
C2 C3 1.461(2)
C2 C36 1.497(2)
C3 C12 1.415(2)
C3 C4 1.4397(19)
C4 C5 1.425(2)
C4 C9 1.432(2)
C5 C6 1.364(2)
C5 H5 0.9500
C6 C7 1.406(2)
C6 H6 0.9500
C7 C8 1.350(2)
C7 H7 0.9500
C8 C9 1.435(2)
C8 H8 0.9500
C9 C10 1.395(2)
C10 C11 1.396(2)
C10 H10 0.9500
C11 C12 1.427(2)
C11 C23 1.446(2)
C12 C13 1.4158(19)
C13 C14 1.380(2)
C14 C16 1.424(2)
C14 C15 1.441(2)
C16 C23 1.378(2)
C16 C17 1.499(2)
C17 C22 1.382(2)
C17 C18 1.387(2)
C18 C19 1.382(2)
C18 H18 0.9500
C19 C20 1.369(3)
C19 H19 0.9500
C20 C21 1.379(3)
C20 H20 0.9500
C21 C22 1.399(2)
C21 H21 0.9500
C22 H22 0.9500
C23 C24 1.489(2)
C24 C29 1.389(2)
C24 C25 1.394(2)
C25 C26 1.379(2)
C25 H25 0.9500
C26 C27 1.381(2)
C26 H26 0.9500
C27 C28 1.382(2)
C27 H27 0.9500
C28 C29 1.381(2)
C28 H28 0.9500
C29 H29 0.9500
C30 C35 1.390(2)
C30 C31 1.399(2)
C31 C32 1.387(2)
C31 H31 0.9500
C32 C33 1.379(2)
C32 H32 0.9500
C33 C34 1.389(2)
C33 H33 0.9500
C34 C35 1.376(2)
C34 H34 0.9500
C35 H35 0.9500
C36 C41 1.385(2)
C36 C37 1.396(2)
C37 C38 1.384(2)
C37 H37 0.9500
C38 C39 1.383(2)
C38 H38 0.9500
C39 C40 1.374(2)
C39 H39 0.9500
C40 C41 1.391(2)
C40 H40 0.9500
C41 H41 0.9500

loop_
_geom_torsion_atom_site_label_1
_geom_torsion_atom_site_label_2
_geom_torsion_atom_site_label_3
_geom_torsion_atom_site_label_4
_geom_torsion
C13 O1 C1 C2 -15.0(2)
C13 O1 C1 C30 166.42(11)
O1 C1 C2 C3 0.0(2)
C30 C1 C2 C3 178.19(13)
O1 C1 C2 C36 173.75(12)
C30 C1 C2 C36 -8.0(2)
C1 C2 C3 C12 13.2(2)
C36 C2 C3 C12 -160.37(13)
C1 C2 C3 C4 -169.52(13)
C36 C2 C3 C4 16.9(2)
C12 C3 C4 C5 -171.34(13)
C2 C3 C4 C5 11.5(2)
C12 C3 C4 C9 7.5(2)
C2 C3 C4 C9 -169.69(13)
C9 C4 C5 C6 3.7(2)
C3 C4 C5 C6 -177.45(13)
C4 C5 C6 C7 -1.1(2)
C5 C6 C7 C8 -1.8(2)
C6 C7 C8 C9 1.9(2)
C5 C4 C9 C10 177.57(13)
C3 C4 C9 C10 -1.4(2)
C5 C4 C9 C8 -3.4(2)
C3 C4 C9 C8 177.61(12)
C7 C8 C9 C10 179.73(13)
C7 C8 C9 C4 0.7(2)
C4 C9 C10 C11 -2.7(2)
C8 C9 C10 C11 178.33(13)
C9 C10 C11 C12 0.4(2)
C9 C10 C11 C23 -179.58(13)
C4 C3 C12 C13 170.72(12)
C2 C3 C12 C13 -11.81(19)
C4 C3 C12 C11 -10.2(2)
C2 C3 C12 C11 167.24(12)
C10 C11 C12 C3 6.3(2)
C23 C11 C12 C3 -173.77(12)
C10 C11 C12 C13 -174.65(12)
C23 C11 C12 C13 5.3(2)
C1 O1 C13 C14 -164.65(12)
C1 O1 C13 C12 16.33(19)
C3 C12 C13 O1 -2.6(2)
C11 C12 C13 O1 178.26(12)
C3 C12 C13 C14 178.39(12)
C11 C12 C13 C14 -0.7(2)
O1 C13 C14 C16 177.54(12)
C12 C13 C14 C16 -3.5(2)
O1 C13 C14 C15 1.57(19)
C12 C13 C14 C15 -179.43(12)
C13 C14 C15 N1 -49(11)
C16 C14 C15 N1 135(11)
C13 C14 C16 C23 2.9(2)
C15 C14 C16 C23 178.71(13)
C13 C14 C16 C17 -177.86(12)
C15 C14 C16 C17 -2.1(2)
C23 C16 C17 C22 -60.5(2)
C14 C16 C17 C22 120.30(16)
C23 C16 C17 C18 120.04(16)
C14 C16 C17 C18 -59.15(18)
C22 C17 C18 C19 1.4(2)
C16 C17 C18 C19 -179.11(14)
C17 C18 C19 C20 -1.6(2)
C18 C19 C20 C21 0.6(3)
C19 C20 C21 C22 0.4(3)
C18 C17 C22 C21 -0.4(2)
C16 C17 C22 C21 -179.84(14)
C20 C21 C22 C17 -0.5(2)
C14 C16 C23 C11 1.7(2)
C17 C16 C23 C11 -177.48(12)
C14 C16 C23 C24 -179.52(12)
C17 C16 C23 C24 1.3(2)
C10 C11 C23 C16 174.10(13)
C12 C11 C23 C16 -5.9(2)
C10 C11 C23 C24 -4.7(2)
C12 C11 C23 C24 175.31(12)
C16 C23 C24 C29 114.43(16)
C11 C23 C24 C29 -66.77(18)
C16 C23 C24 C25 -66.37(19)
C11 C23 C24 C25 112.44(15)
C29 C24 C25 C26 1.5(2)
C23 C24 C25 C26 -177.75(13)
C24 C25 C26 C27 -1.4(2)
C25 C26 C27 C28 0.1(2)
C26 C27 C28 C29 1.1(2)
C27 C28 C29 C24 -1.1(2)
C25 C24 C29 C28 -0.2(2)
C23 C24 C29 C28 179.02(14)
C2 C1 C30 C35 -137.45(17)
O1 C1 C30 C35 40.93(17)
C2 C1 C30 C31 43.2(2)
O1 C1 C30 C31 -138.38(14)
C35 C30 C31 C32 0.2(2)
C1 C30 C31 C32 179.49(13)
C30 C31 C32 C33 -0.6(2)
C31 C32 C33 C34 0.4(2)
C32 C33 C34 C35 0.3(3)
C33 C34 C35 C30 -0.7(3)
C31 C30 C35 C34 0.4(2)
C1 C30 C35 C34 -178.89(15)
C1 C2 C36 C41 70.32(19)
C3 C2 C36 C41 -115.99(16)
C1 C2 C36 C37 -110.85(16)
C3 C2 C36 C37 62.84(18)
C41 C36 C37 C38 1.4(2)
C2 C36 C37 C38 -177.44(14)
C36 C37 C38 C39 0.2(2)
C37 C38 C39 C40 -1.4(3)
C38 C39 C40 C41 1.0(2)
C37 C36 C41 C40 -1.8(2)
C2 C36 C41 C40 177.00(14)
C39 C40 C41 C36 0.6(2)

loop_
_cod_related_entry_id
_cod_related_entry_database
_cod_related_entry_code
1 ChemSpider 30660664
